data_8106978
loop_
_publ_author_name
'Guang-Zhen, Liu'
'Xin-Wei, Li'
'Yun-Ping, Li'

_publ_section_title
;
 Crystal structure of 2-[4-(1H-imidazol-1-yl)phenyl]-1H-benzimidazol-3-ium
 [2-(carboxymethyl)phenyl]acetate monohydrate, C26H24N4O5
;
_journal_issue 3
_journal_name_full 'Zeitschrift f\"ur Kristallographie - New Crystal Structures'
_journal_page_first 689
_journal_page_last 691
_journal_paper_doi 10.1515/ncrs-2015-0233
_journal_volume 231
_journal_year 2016
_chemical_formula_sum 'C26 H24 N4 O5'
_chemical_formula_weight 472.49
_space_group_IT_number 2
_space_group_name_Hall '-P 1'
_space_group_name_H-M_alt 'P -1'
_symmetry_cell_setting triclinic
_symmetry_space_group_name_H-M 'P -1'
_atom_sites_solution_hydrogens geom
_atom_sites_solution_primary direct
_atom_sites_solution_secondary difmap
_cell_angle_alpha 81.853(2)
_cell_angle_beta 76.189(2)
_cell_angle_gamma 84.700(2)
_cell_formula_units_Z 2
_cell_length_a 8.0382(5)
_cell_length_b 10.0185(6)
_cell_length_c 15.2333(9)
_cell_measurement_reflns_used 1882
_cell_measurement_temperature 296(2)
_cell_measurement_theta_max 23.97
_cell_measurement_theta_min 2.33
_cell_volume 1177.07(12)
_computing_cell_refinement 'Bruker SMART'
_computing_data_collection 'Bruker SMART'
_computing_data_reduction 'Bruker SAINT'
_computing_molecular_graphics 'Bruker SHELXTL'
_computing_publication_material 'Bruker SHELXTL'
_computing_structure_refinement 'SHELXL-97 (Sheldrick, 1997)'
_computing_structure_solution 'SHELXS-97 (Sheldrick, 1990)'
_diffrn_ambient_temperature 296(2)
_diffrn_measured_fraction_theta_full 0.995
_diffrn_measured_fraction_theta_max 0.995
_diffrn_measurement_device_type 'CCD area detector'
_diffrn_measurement_method 'phi and omega scans'
_diffrn_radiation_monochromator graphite
_diffrn_radiation_source 'fine-focus sealed tube'
_diffrn_radiation_type MoK\a
_diffrn_radiation_wavelength 0.71073
_diffrn_reflns_av_R_equivalents 0.0175
_diffrn_reflns_av_sigmaI/netI 0.0299
_diffrn_reflns_limit_h_max 9
_diffrn_reflns_limit_h_min -9
_diffrn_reflns_limit_k_max 9
_diffrn_reflns_limit_k_min -12
_diffrn_reflns_limit_l_max 18
_diffrn_reflns_limit_l_min -18
_diffrn_reflns_number 7891
_diffrn_reflns_theta_full 25.50
_diffrn_reflns_theta_max 25.50
_diffrn_reflns_theta_min 1.39
_diffrn_standards_number 0
_exptl_absorpt_coefficient_mu 0.094
_exptl_absorpt_correction_T_max 0.9805
_exptl_absorpt_correction_T_min 0.9705
_exptl_absorpt_correction_type multi-scan
_exptl_absorpt_process_details sadabs
_exptl_crystal_colour colourless
_exptl_crystal_density_diffrn 1.333
_exptl_crystal_density_method 'not measured'
_exptl_crystal_description Block
_exptl_crystal_F_000 496
_exptl_crystal_size_max 0.32
_exptl_crystal_size_mid 0.29
_exptl_crystal_size_min 0.21
_refine_diff_density_max 0.251
_refine_diff_density_min -0.222
_refine_diff_density_rms 0.035
_refine_ls_extinction_method none
_refine_ls_goodness_of_fit_ref 1.029
_refine_ls_hydrogen_treatment constr
_refine_ls_matrix_type full
_refine_ls_number_parameters 327
_refine_ls_number_reflns 4361
_refine_ls_number_restraints 13
_refine_ls_restrained_S_all 1.064
_refine_ls_R_factor_all 0.0757
_refine_ls_R_factor_gt 0.0507
_refine_ls_shift/su_max 0.000
_refine_ls_shift/su_mean 0.000
_refine_ls_structure_factor_coef Fsqd
_refine_ls_weighting_details 'calc w=1/[\s^2^(Fo^2^)+(0.0658P)^2^+0.2672P] where P=(Fo^2^+2Fc^2^)/3'
_refine_ls_weighting_scheme calc
_refine_ls_wR_factor_gt 0.1267
_refine_ls_wR_factor_ref 0.1449
_reflns_number_gt 2997
_reflns_number_total 4361
_reflns_threshold_expression >2sigma(I)
_cod_data_source_file suppl_ncrs-2015-0233_suppl.cif
_cod_data_source_block a
_cod_original_sg_symbol_H-M P-1
_cod_database_code 8106978

loop_
_symmetry_equiv_pos_as_xyz
'x, y, z'
'-x, -y, -z'

loop_
_atom_site_label
_atom_site_type_symbol
_atom_site_fract_x
_atom_site_fract_y
_atom_site_fract_z
_atom_site_U_iso_or_equiv
_atom_site_adp_type
_atom_site_occupancy
_atom_site_symmetry_multiplicity
_atom_site_calc_flag
_atom_site_refinement_flags
_atom_site_disorder_assembly
_atom_site_disorder_group
O4 O 0.956(3) 0.2430(8) 0.9297(13) 0.132(4) Uani 0.48(3) 1 d PDU A 1
O4' O 0.8891(12) 0.2922(19) 0.9705(10) 0.133(5) Uani 0.52(3) 1 d PDU A 2
N1 N 0.1760(2) 0.05042(19) 0.23061(12) 0.0559(5) Uani 1 1 d . . .
N2 N 0.1602(3) 0.1495(3) 0.09384(15) 0.0843(7) Uani 1 1 d . . .
N3 N 0.3375(2) 0.09029(17) 0.62449(12) 0.0509(5) Uani 1 1 d . . .
H3 H 0.3650 0.1686 0.5964 0.061 Uiso 1 1 calc R . .
N4 N 0.2484(2) -0.11367(17) 0.65239(11) 0.0482(4) Uani 1 1 d . . .
H4N H 0.2094 -0.1877 0.6456 0.058 Uiso 1 1 calc R . .
O1 O 1.0848(2) 0.66798(15) 0.66445(11) 0.0646(5) Uani 1 1 d . . .
O2 O 1.2567(2) 0.56223(17) 0.55782(14) 0.0878(7) Uani 1 1 d . . .
O3 O 1.1490(3) 0.3459(3) 0.95595(15) 0.1079(8) Uani 1 1 d . A .
H3A H 1.1472 0.2819 0.9962 0.162 Uiso 1 1 calc R . .
O5 O 0.4515(2) 0.33031(15) 0.54333(13) 0.0761(5) Uani 1 1 d . . .
H2W H 0.3903 0.4039 0.5484 0.114 Uiso 1 1 d R . .
H1W H 0.5498 0.3467 0.5094 0.114 Uiso 1 1 d R . .
C1 C 1.1323(3) 0.5678(2) 0.62365(15) 0.0506(5) Uani 1 1 d . . .
C2 C 1.0297(3) 0.4416(2) 0.65290(17) 0.0650(7) Uani 1 1 d . . .
H2A H 1.0089 0.4116 0.5988 0.078 Uiso 1 1 calc R . .
H2B H 1.0998 0.3706 0.6795 0.078 Uiso 1 1 calc R . .
C3 C 0.8608(3) 0.4573(2) 0.71954(14) 0.0502(5) Uani 1 1 d . . .
C4 C 0.7106(4) 0.4669(3) 0.68790(18) 0.0708(7) Uani 1 1 d . . .
H4 H 0.7180 0.4620 0.6266 0.085 Uiso 1 1 calc R . .
C5 C 0.5515(4) 0.4835(3) 0.7454(3) 0.0904(9) Uani 1 1 d . . .
H5 H 0.4528 0.4901 0.7229 0.109 Uiso 1 1 calc R . .
C6 C 0.5394(4) 0.4901(3) 0.8348(3) 0.0925(9) Uani 1 1 d . . .
H6 H 0.4322 0.5001 0.8740 0.111 Uiso 1 1 calc R . .
C7 C 0.6852(4) 0.4821(3) 0.86778(18) 0.0779(8) Uani 1 1 d . . .
H7 H 0.6751 0.4879 0.9292 0.094 Uiso 1 1 calc R . .
C8 C 0.8472(3) 0.4656(2) 0.81159(15) 0.0562(6) Uani 1 1 d . . .
C9 C 1.0037(4) 0.4609(3) 0.85086(18) 0.0784(8) Uani 1 1 d . A .
H9A H 1.1051 0.4551 0.8017 0.094 Uiso 1 1 calc R . .
H9B H 1.0039 0.5454 0.8751 0.094 Uiso 1 1 calc R . .
C10 C 1.0175(4) 0.3483(3) 0.92361(19) 0.0750(8) Uani 1 1 d D . .
C11 C 0.2916(3) -0.0866(2) 0.73052(15) 0.0515(5) Uani 1 1 d . . .
C12 C 0.2888(3) -0.1646(3) 0.81411(17) 0.0676(7) Uani 1 1 d . . .
H12 H 0.2514 -0.2518 0.8265 0.081 Uiso 1 1 calc R . .
C13 C 0.3444(4) -0.1056(3) 0.87742(18) 0.0792(8) Uani 1 1 d . . .
H13 H 0.3457 -0.1549 0.9338 0.095 Uiso 1 1 calc R . .
C14 C 0.3984(4) 0.0249(3) 0.85968(18) 0.0791(8) Uani 1 1 d . . .
H14 H 0.4336 0.0609 0.9048 0.095 Uiso 1 1 calc R . .
C15 C 0.4017(3) 0.1030(3) 0.77744(18) 0.0683(7) Uani 1 1 d . . .
H15 H 0.4378 0.1906 0.7658 0.082 Uiso 1 1 calc R . .
C16 C 0.3482(3) 0.0436(2) 0.71317(15) 0.0521(5) Uani 1 1 d . . .
C17 C 0.2774(2) -0.00604(19) 0.58922(14) 0.0444(5) Uani 1 1 d . . .
C18 C 0.2508(2) 0.00621(19) 0.49750(14) 0.0446(5) Uani 1 1 d . . .
C19 C 0.2786(3) 0.1276(2) 0.44029(16) 0.0590(6) Uani 1 1 d . . .
H19 H 0.3142 0.2002 0.4615 0.071 Uiso 1 1 calc R . .
C20 C 0.2542(3) 0.1415(2) 0.35324(16) 0.0603(6) Uani 1 1 d . . .
H20 H 0.2737 0.2232 0.3161 0.072 Uiso 1 1 calc R . .
C21 C 0.2007(3) 0.0349(2) 0.32039(14) 0.0492(5) Uani 1 1 d . . .
C22 C 0.1734(3) -0.0866(2) 0.37642(15) 0.0544(6) Uani 1 1 d . . .
H22 H 0.1384 -0.1592 0.3549 0.065 Uiso 1 1 calc R . .
C23 C 0.1981(3) -0.1003(2) 0.46392(15) 0.0509(5) Uani 1 1 d . . .
H23 H 0.1790 -0.1822 0.5009 0.061 Uiso 1 1 calc R . .
C24 C 0.1454(3) -0.0472(3) 0.18271(17) 0.0713(7) Uani 1 1 d . . .
H24 H 0.1339 -0.1386 0.2033 0.086 Uiso 1 1 calc R . .
C25 C 0.1353(4) 0.0164(3) 0.09948(18) 0.0790(8) Uani 1 1 d . . .
H25 H 0.1144 -0.0254 0.0528 0.095 Uiso 1 1 calc R . .
C26 C 0.1827(4) 0.1675(3) 0.17346(18) 0.0753(8) Uani 1 1 d . . .
H26 H 0.2011 0.2505 0.1890 0.090 Uiso 1 1 calc R . .

loop_
_atom_site_aniso_label
_atom_site_aniso_U_11
_atom_site_aniso_U_22
_atom_site_aniso_U_33
_atom_site_aniso_U_23
_atom_site_aniso_U_13
_atom_site_aniso_U_12
O4 0.180(8) 0.064(4) 0.177(8) 0.013(4) -0.099(6) -0.037(4)
O4' 0.105(5) 0.143(8) 0.131(6) 0.090(5) -0.036(4) -0.051(4)
N1 0.0569(11) 0.0546(11) 0.0506(11) 0.0050(9) -0.0093(9) -0.0007(9)
N2 0.0971(18) 0.0885(18) 0.0630(14) 0.0112(13) -0.0261(13) 0.0046(14)
N3 0.0506(10) 0.0391(10) 0.0587(11) -0.0021(8) -0.0046(8) -0.0081(8)
N4 0.0500(10) 0.0392(9) 0.0525(10) 0.0016(8) -0.0077(8) -0.0097(7)
O1 0.0749(11) 0.0437(9) 0.0652(10) -0.0042(8) 0.0078(8) -0.0200(8)
O2 0.0754(12) 0.0527(10) 0.1052(14) 0.0000(10) 0.0348(11) -0.0092(8)
O3 0.1016(16) 0.125(2) 0.0943(16) 0.0449(14) -0.0442(13) -0.0257(14)
O5 0.0649(10) 0.0404(9) 0.1087(14) -0.0013(9) 0.0072(10) -0.0124(7)
C1 0.0514(13) 0.0405(12) 0.0513(12) 0.0066(10) -0.0015(10) -0.0054(9)
C2 0.0739(16) 0.0447(13) 0.0658(15) -0.0041(11) 0.0084(12) -0.0175(11)
C3 0.0571(13) 0.0380(11) 0.0524(12) 0.0033(10) -0.0066(10) -0.0174(9)
C4 0.0830(19) 0.0695(17) 0.0664(15) 0.0007(13) -0.0261(14) -0.0279(14)
C5 0.0585(18) 0.099(2) 0.117(3) 0.004(2) -0.0305(18) -0.0216(15)
C6 0.0574(18) 0.104(2) 0.104(2) -0.001(2) 0.0036(17) -0.0176(15)
C7 0.0794(19) 0.091(2) 0.0549(14) -0.0023(14) 0.0040(13) -0.0255(15)
C8 0.0586(14) 0.0549(14) 0.0523(13) 0.0132(11) -0.0119(11) -0.0211(10)
C9 0.0824(18) 0.087(2) 0.0662(16) 0.0270(14) -0.0288(14) -0.0322(15)
C10 0.088(2) 0.074(2) 0.0667(17) 0.0127(14) -0.0303(16) -0.0258(15)
C11 0.0442(12) 0.0538(13) 0.0526(12) -0.0022(11) -0.0057(10) -0.0040(9)
C12 0.0646(15) 0.0719(17) 0.0597(15) 0.0089(13) -0.0091(12) -0.0088(12)
C13 0.0788(19) 0.100(2) 0.0548(15) 0.0041(15) -0.0149(13) -0.0084(16)
C14 0.0723(18) 0.105(2) 0.0626(17) -0.0182(17) -0.0137(13) -0.0118(16)
C15 0.0613(15) 0.0733(17) 0.0710(17) -0.0192(14) -0.0074(13) -0.0134(12)
C16 0.0443(12) 0.0538(13) 0.0534(13) -0.0049(11) -0.0024(10) -0.0045(10)
C17 0.0373(11) 0.0384(11) 0.0521(12) 0.0007(10) -0.0031(9) -0.0035(8)
C18 0.0401(11) 0.0359(11) 0.0521(12) 0.0014(9) -0.0038(9) -0.0014(8)
C19 0.0731(16) 0.0394(12) 0.0626(14) 0.0032(11) -0.0140(12) -0.0118(10)
C20 0.0749(16) 0.0392(12) 0.0622(14) 0.0110(11) -0.0133(12) -0.0113(11)
C21 0.0452(12) 0.0460(12) 0.0494(12) 0.0042(10) -0.0045(9) 0.0014(9)
C22 0.0619(14) 0.0404(12) 0.0589(13) 0.0002(10) -0.0117(11) -0.0074(10)
C23 0.0569(13) 0.0365(11) 0.0544(13) 0.0067(10) -0.0090(10) -0.0064(9)
C24 0.0788(18) 0.0732(18) 0.0631(15) 0.0001(14) -0.0212(13) -0.0114(14)
C25 0.0789(19) 0.098(2) 0.0619(16) -0.0025(16) -0.0229(14) -0.0097(16)
C26 0.097(2) 0.0632(17) 0.0593(16) 0.0132(13) -0.0199(14) 0.0012(14)

loop_
_atom_type_symbol
_atom_type_description
_atom_type_scat_dispersion_real
_atom_type_scat_dispersion_imag
_atom_type_scat_source
C C 0.0033 0.0016 'International Tables Vol C Tables 4.2.6.8 and 6.1.1.4'
H H 0.0000 0.0000 'International Tables Vol C Tables 4.2.6.8 and 6.1.1.4'
N N 0.0061 0.0033 'International Tables Vol C Tables 4.2.6.8 and 6.1.1.4'
O O 0.0106 0.0060 'International Tables Vol C Tables 4.2.6.8 and 6.1.1.4'

loop_
_geom_angle_atom_site_label_1
_geom_angle_atom_site_label_2
_geom_angle_atom_site_label_3
_geom_angle
_geom_angle_site_symmetry_1
_geom_angle_site_symmetry_3
C26 N1 C24 106.1(2) . .
C26 N1 C21 125.7(2) . .
C24 N1 C21 128.1(2) . .
C26 N2 C25 105.7(2) . .
C17 N3 C16 109.38(17) . .
C17 N3 H3 125.3 . .
C16 N3 H3 125.3 . .
C17 N4 C11 108.94(18) . .
C17 N4 H4N 125.5 . .
C11 N4 H4N 125.5 . .
C10 O3 H3A 109.5 . .
H2W O5 H1W 109.3 . .
O1 C1 O2 124.7(2) . .
O1 C1 C2 119.12(19) . .
O2 C1 C2 116.1(2) . .
C3 C2 C1 115.97(19) . .
C3 C2 H2A 108.3 . .
C1 C2 H2A 108.3 . .
C3 C2 H2B 108.3 . .
C1 C2 H2B 108.3 . .
H2A C2 H2B 107.4 . .
C4 C3 C8 118.4(2) . .
C4 C3 C2 118.7(2) . .
C8 C3 C2 122.9(2) . .
C5 C4 C3 121.5(3) . .
C5 C4 H4 119.3 . .
C3 C4 H4 119.3 . .
C6 C5 C4 119.7(3) . .
C6 C5 H5 120.2 . .
C4 C5 H5 120.2 . .
C5 C6 C7 120.1(3) . .
C5 C6 H6 119.9 . .
C7 C6 H6 119.9 . .
C6 C7 C8 121.5(3) . .
C6 C7 H7 119.2 . .
C8 C7 H7 119.2 . .
C7 C8 C3 118.8(2) . .
C7 C8 C9 119.4(2) . .
C3 C8 C9 121.8(2) . .
C10 C9 C8 115.7(2) . .
C10 C9 H9A 108.4 . .
C8 C9 H9A 108.4 . .
C10 C9 H9B 108.4 . .
C8 C9 H9B 108.4 . .
H9A C9 H9B 107.4 . .
O4 C10 O4' 43.1(5) . .
O4 C10 O3 116.2(6) . .
O4' C10 O3 119.0(4) . .
O4 C10 C9 123.4(5) . .
O4' C10 C9 121.4(5) . .
O3 C10 C9 114.9(2) . .
N4 C11 C16 107.14(19) . .
N4 C11 C12 131.9(2) . .
C16 C11 C12 121.0(2) . .
C13 C12 C11 116.5(3) . .
C13 C12 H12 121.8 . .
C11 C12 H12 121.8 . .
C12 C13 C14 122.0(3) . .
C12 C13 H13 119.0 . .
C14 C13 H13 119.0 . .
C15 C14 C13 122.1(3) . .
C15 C14 H14 118.9 . .
C13 C14 H14 118.9 . .
C14 C15 C16 116.1(3) . .
C14 C15 H15 121.9 . .
C16 C15 H15 121.9 . .
C15 C16 N3 131.7(2) . .
C15 C16 C11 122.3(2) . .
N3 C16 C11 105.92(19) . .
N4 C17 N3 108.61(18) . .
N4 C17 C18 126.37(19) . .
N3 C17 C18 125.01(18) . .
C23 C18 C19 118.1(2) . .
C23 C18 C17 121.84(18) . .
C19 C18 C17 120.0(2) . .
C20 C19 C18 121.1(2) . .
C20 C19 H19 119.5 . .
C18 C19 H19 119.5 . .
C19 C20 C21 120.4(2) . .
C19 C20 H20 119.8 . .
C21 C20 H20 119.8 . .
C20 C21 C22 119.1(2) . .
C20 C21 N1 119.94(19) . .
C22 C21 N1 121.0(2) . .
C23 C22 C21 120.3(2) . .
C23 C22 H22 119.8 . .
C21 C22 H22 119.8 . .
C22 C23 C18 120.97(19) . .
C22 C23 H23 119.5 . .
C18 C23 H23 119.5 . .
C25 C24 N1 106.0(3) . .
C25 C24 H24 127.0 . .
N1 C24 H24 127.0 . .
C24 C25 N2 110.4(3) . .
C24 C25 H25 124.8 . .
N2 C25 H25 124.8 . .
N2 C26 N1 111.7(3) . .
N2 C26 H26 124.1 . .
N1 C26 H26 124.1 . .

loop_
_geom_bond_atom_site_label_1
_geom_bond_atom_site_label_2
_geom_bond_distance
_geom_bond_site_symmetry_2
O4 C10 1.190(6) .
O4' C10 1.238(6) .
N1 C26 1.355(3) .
N1 C24 1.372(3) .
N1 C21 1.413(3) .
N2 C26 1.307(3) .
N2 C25 1.354(4) .
N3 C17 1.346(3) .
N3 C16 1.386(3) .
N3 H3 0.8600 .
N4 C17 1.337(2) .
N4 C11 1.384(3) .
N4 H4N 0.8600 .
O1 C1 1.238(3) .
O2 C1 1.239(3) .
O3 C10 1.265(3) .
O3 H3A 0.8200 .
O5 H2W 0.8500 .
O5 H1W 0.8500 .
C1 C2 1.528(3) .
C2 C3 1.499(3) .
C2 H2A 0.9700 .
C2 H2B 0.9700 .
C3 C4 1.394(3) .
C3 C8 1.394(3) .
C4 C5 1.378(4) .
C4 H4 0.9300 .
C5 C6 1.352(4) .
C5 H5 0.9300 .
C6 C7 1.373(4) .
C6 H6 0.9300 .
C7 C8 1.387(3) .
C7 H7 0.9300 .
C8 C9 1.511(3) .
C9 C10 1.481(4) .
C9 H9A 0.9700 .
C9 H9B 0.9700 .
C11 C16 1.391(3) .
C11 C12 1.393(3) .
C12 C13 1.376(4) .
C12 H12 0.9300 .
C13 C14 1.386(4) .
C13 H13 0.9300 .
C14 C15 1.376(4) .
C14 H14 0.9300 .
C15 C16 1.382(3) .
C15 H15 0.9300 .
C17 C18 1.450(3) .
C18 C23 1.387(3) .
C18 C19 1.394(3) .
C19 C20 1.372(3) .
C19 H19 0.9300 .
C20 C21 1.384(3) .
C20 H20 0.9300 .
C21 C22 1.387(3) .
C22 C23 1.380(3) .
C22 H22 0.9300 .
C23 H23 0.9300 .
C24 C25 1.353(4) .
C24 H24 0.9300 .
C25 H25 0.9300 .
C26 H26 0.9300 .

loop_
_geom_hbond_atom_site_label_D
_geom_hbond_atom_site_label_H
_geom_hbond_atom_site_label_A
_geom_hbond_distance_DH
_geom_hbond_distance_HA
_geom_hbond_distance_DA
_geom_hbond_angle_DHA
_geom_hbond_site_symmetry_A
O5 H1W O2 0.85 1.88 2.703(2) 162.2 2_766
O5 H2W O2 0.85 1.83 2.685(2) 179.1 1_455
O3 H3A N2 0.82 1.86 2.679(3) 172.6 1_656
N4 H4N O1 0.86 1.79 2.618(2) 162.1 1_445
N3 H3 O5 0.86 1.82 2.679(2) 171.6 .

loop_
_geom_torsion_atom_site_label_1
_geom_torsion_atom_site_label_2
_geom_torsion_atom_site_label_3
_geom_torsion_atom_site_label_4
_geom_torsion
_geom_torsion_site_symmetry_1
_geom_torsion_site_symmetry_2
_geom_torsion_site_symmetry_3
_geom_torsion_site_symmetry_4
O1 C1 C2 C3 9.9(3) . . . .
O2 C1 C2 C3 -168.3(2) . . . .
C1 C2 C3 C4 103.9(3) . . . .
C1 C2 C3 C8 -74.7(3) . . . .
C8 C3 C4 C5 -0.4(4) . . . .
C2 C3 C4 C5 -179.0(2) . . . .
C3 C4 C5 C6 -0.3(5) . . . .
C4 C5 C6 C7 0.8(5) . . . .
C5 C6 C7 C8 -0.8(5) . . . .
C6 C7 C8 C3 0.1(4) . . . .
C6 C7 C8 C9 178.5(3) . . . .
C4 C3 C8 C7 0.5(3) . . . .
C2 C3 C8 C7 179.1(2) . . . .
C4 C3 C8 C9 -177.9(2) . . . .
C2 C3 C8 C9 0.7(3) . . . .
C7 C8 C9 C10 61.9(4) . . . .
C3 C8 C9 C10 -119.8(3) . . . .
C8 C9 C10 O4 27.4(15) . . . .
C8 C9 C10 O4' -24.1(13) . . . .
C8 C9 C10 O3 -179.9(3) . . . .
C17 N4 C11 C16 0.3(2) . . . .
C17 N4 C11 C12 -178.6(2) . . . .
N4 C11 C12 C13 178.8(2) . . . .
C16 C11 C12 C13 0.1(3) . . . .
C11 C12 C13 C14 0.7(4) . . . .
C12 C13 C14 C15 -0.7(4) . . . .
C13 C14 C15 C16 -0.1(4) . . . .
C14 C15 C16 N3 -178.8(2) . . . .
C14 C15 C16 C11 1.0(3) . . . .
C17 N3 C16 C15 179.8(2) . . . .
C17 N3 C16 C11 0.0(2) . . . .
N4 C11 C16 C15 180.0(2) . . . .
C12 C11 C16 C15 -1.0(3) . . . .
N4 C11 C16 N3 -0.2(2) . . . .
C12 C11 C16 N3 178.8(2) . . . .
C11 N4 C17 N3 -0.3(2) . . . .
C11 N4 C17 C18 179.22(18) . . . .
C16 N3 C17 N4 0.1(2) . . . .
C16 N3 C17 C18 -179.34(17) . . . .
N4 C17 C18 C23 -3.3(3) . . . .
N3 C17 C18 C23 176.09(19) . . . .
N4 C17 C18 C19 176.8(2) . . . .
N3 C17 C18 C19 -3.8(3) . . . .
C23 C18 C19 C20 0.1(3) . . . .
C17 C18 C19 C20 -180.0(2) . . . .
C18 C19 C20 C21 0.2(4) . . . .
C19 C20 C21 C22 -0.5(3) . . . .
C19 C20 C21 N1 -180.0(2) . . . .
C26 N1 C21 C20 -7.3(3) . . . .
C24 N1 C21 C20 170.9(2) . . . .
C26 N1 C21 C22 173.2(2) . . . .
C24 N1 C21 C22 -8.6(3) . . . .
C20 C21 C22 C23 0.5(3) . . . .
N1 C21 C22 C23 179.99(19) . . . .
C21 C22 C23 C18 -0.2(3) . . . .
C19 C18 C23 C22 -0.1(3) . . . .
C17 C18 C23 C22 179.99(19) . . . .
C26 N1 C24 C25 0.0(3) . . . .
C21 N1 C24 C25 -178.5(2) . . . .
N1 C24 C25 N2 0.6(3) . . . .
C26 N2 C25 C24 -0.9(3) . . . .
C25 N2 C26 N1 0.9(3) . . . .
C24 N1 C26 N2 -0.6(3) . . . .
C21 N1 C26 N2 177.9(2) . . . .
